data_4067690
loop_
_publ_author_name
'Brown, Neil J.'
'Collison, David'
'Edge, Ruth'
'Fitzgerald, Emma C.'
'Helliwell, Madeleine'
'Howard, Judith A. K.'
'Lancashire, Hannah N.'
'Low, Paul J.'
'McDouall, Joseph J. W.'
'Raftery, James'
'Smith, Charlene A.'
'Yufit, Dmitry S.'
'Whiteley, Mark W.'

_publ_section_title
;
 Spectroscopic Properties and Electronic Structure of the
 Cycloheptatrienyl Molybdenum Alkynyl Complexes [Mo(C\\tb
 CR)(Ph2PCH2CH2PPh2)(\h-C7H7)]n+(n= 0 or 1; R =But, Fc, CO2Me, or
 C6H4-4-X, X = NH2, OMe, Me, H, CHO, CO2Me)
;
_journal_issue 5
_journal_name_full Organometallics
_journal_page_first 1261
_journal_paper_doi 10.1021/om901074b
_journal_volume 29
_journal_year 2010
_chemical_formula_moiety 'C42 H36 Mo O P2'
_chemical_formula_sum 'C42 H36 Mo O P2'
_chemical_formula_weight 714.59
_space_group_IT_number 2
_symmetry_cell_setting triclinic
_symmetry_space_group_name_Hall '-P 1'
_symmetry_space_group_name_H-M 'P -1'
_audit_creation_method SHELXL-97
_cell_angle_alpha 79.663(10)
_cell_angle_beta 83.21(2)
_cell_angle_gamma 70.905(10)
_cell_formula_units_Z 2
_cell_length_a 9.7255(3)
_cell_length_b 10.1112(3)
_cell_length_c 18.3099(5)
_cell_measurement_reflns_used 5661
_cell_measurement_temperature 120(2)
_cell_measurement_theta_max 0.0
_cell_measurement_theta_min 0.0
_cell_volume 1670.41(14)
_cod_data_source_file om901074b_si_002.cif
_cod_data_source_block S127_2h
_cod_depositor_comments
;
The following automatic conversions were performed:

'_symmetry_cell_setting' value 'Triclinic' changed to 'triclinic'
according to /home/saulius/struct/CIF-dictionaries/cif_core.dic
dictionary named 'cif_core.dic' version 2.4.1 from 2010-06-29.

Automatic conversion script
Id: cif_fix_values 1715 2011-07-08 13:25:40Z adriana 
;
_cod_original_cell_volume 1670.40(8)
_cod_database_code 4067690

loop_
_symmetry_equiv_pos_as_xyz
'x, y, z'
'-x, -y, -z'

loop_
_atom_site_label
_atom_site_type_symbol
_atom_site_fract_x
_atom_site_fract_y
_atom_site_fract_z
_atom_site_U_iso_or_equiv
_atom_site_adp_type
_atom_site_occupancy
_atom_site_symmetry_multiplicity
_atom_site_calc_flag
_atom_site_refinement_flags
Mo1 Mo 0.174243(16) 0.883213(15) 0.195148(8) 0.01818(5) Uani 1 1 d .
P1 P 0.26827(5) 0.87701(5) 0.31607(2) 0.01739(9) Uani 1 1 d .
P2 P 0.16385(5) 1.13306(5) 0.18883(2) 0.01810(9) Uani 1 1 d .
O1 O -0.78425(19) 1.42724(18) 0.38733(13) 0.0559(6) Uani 1 1 d .
C1 C -0.0316(2) 0.97564(19) 0.24773(10) 0.0210(3) Uani 1 1 d .
C2 C -0.1495(2) 1.03171(19) 0.27737(11) 0.0234(4) Uani 1 1 d .
C3 C -0.28515(19) 1.10403(19) 0.31278(10) 0.0217(3) Uani 1 1 d .
C4 C -0.3255(2) 1.0590(2) 0.38737(11) 0.0260(4) Uani 1 1 d .
H4 H -0.2641 0.9755 0.4142 0.031 Uiso 1 1 calc R
C5 C -0.4541(2) 1.1361(2) 0.42147(11) 0.0290(4) Uani 1 1 d .
H5 H -0.4785 1.1067 0.4722 0.035 Uiso 1 1 calc R
C6 C -0.5479(2) 1.2557(2) 0.38253(12) 0.0276(4) Uani 1 1 d .
C7 C -0.5117(2) 1.2994(2) 0.30764(12) 0.0280(4) Uani 1 1 d .
H7 H -0.5768 1.3795 0.2802 0.034 Uiso 1 1 calc R
C8 C -0.3817(2) 1.2260(2) 0.27390(11) 0.0247(4) Uani 1 1 d .
H8 H -0.3565 1.2580 0.2237 0.030 Uiso 1 1 calc R
C9 C 0.2105(2) 0.64238(19) 0.20641(11) 0.0265(4) Uani 1 1 d .
H9 H 0.1971 0.5952 0.2584 0.032 Uiso 1 1 calc R
C10 C 0.0811(2) 0.7149(2) 0.17159(12) 0.0306(4) Uani 1 1 d .
H10 H -0.0086 0.7102 0.2035 0.037 Uiso 1 1 calc R
C11 C 0.0542(2) 0.8269(2) 0.11035(12) 0.0334(5) Uani 1 1 d .
H11 H -0.0507 0.8856 0.1078 0.040 Uiso 1 1 calc R
C12 C 0.1498(3) 0.8941(2) 0.07034(11) 0.0332(5) Uani 1 1 d .
H12 H 0.1008 0.9915 0.0444 0.040 Uiso 1 1 calc R
C13 C 0.2998(2) 0.8670(2) 0.08146(11) 0.0309(4) Uani 1 1 d .
H13 H 0.3376 0.9482 0.0615 0.037 Uiso 1 1 calc R
C14 C 0.3894(2) 0.7615(2) 0.13140(12) 0.0294(4) Uani 1 1 d .
H14 H 0.4768 0.7847 0.1419 0.035 Uiso 1 1 calc R
C15 C 0.3481(2) 0.6668(2) 0.18879(12) 0.0281(4) Uani 1 1 d .
H15 H 0.4137 0.6336 0.2310 0.034 Uiso 1 1 calc R
C16 C 0.2767(2) 1.05339(19) 0.32562(10) 0.0213(3) Uani 1 1 d .
H16A H 0.2660 1.0638 0.3789 0.026 Uiso 1 1 calc R
H16B H 0.3727 1.0622 0.3051 0.026 Uiso 1 1 calc R
C17 C 0.1562(2) 1.16923(19) 0.28450(10) 0.0209(3) Uani 1 1 d .
H17A H 0.1694 1.2625 0.2837 0.025 Uiso 1 1 calc R
H17B H 0.0601 1.1711 0.3101 0.025 Uiso 1 1 calc R
C18 C -0.6871(2) 1.3323(2) 0.41856(16) 0.0404(6) Uani 1 1 d .
H18 H -0.7025 1.3054 0.4705 0.048 Uiso 1 1 calc R
C21 C 0.16293(19) 0.82723(19) 0.40010(10) 0.0196(3) Uani 1 1 d .
C22 C 0.0713(2) 0.74778(19) 0.39716(10) 0.0226(3) Uani 1 1 d .
H22 H 0.0583 0.7249 0.3509 0.027 Uiso 1 1 calc R
C23 C -0.0014(2) 0.7018(2) 0.46165(11) 0.0250(4) Uani 1 1 d .
H23 H -0.0630 0.6469 0.4592 0.030 Uiso 1 1 calc R
C24 C 0.0153(2) 0.7354(2) 0.52934(11) 0.0262(4) Uani 1 1 d .
H24 H -0.0351 0.7043 0.5732 0.031 Uiso 1 1 calc R
C25 C 0.1058(2) 0.8145(3) 0.53269(11) 0.0338(5) Uani 1 1 d .
H25 H 0.1170 0.8387 0.5790 0.041 Uiso 1 1 calc R
C26 C 0.1803(2) 0.8587(2) 0.46873(11) 0.0299(4) Uani 1 1 d .
H26 H 0.2441 0.9111 0.4717 0.036 Uiso 1 1 calc R
C31 C 0.45385(19) 0.76239(19) 0.33717(10) 0.0206(3) Uani 1 1 d .
C32 C 0.4770(2) 0.6287(2) 0.37991(12) 0.0291(4) Uani 1 1 d .
H32 H 0.3958 0.5988 0.4005 0.035 Uiso 1 1 calc R
C33 C 0.6178(2) 0.5390(2) 0.39265(13) 0.0349(5) Uani 1 1 d .
H33 H 0.6320 0.4481 0.4215 0.042 Uiso 1 1 calc R
C34 C 0.7374(2) 0.5816(2) 0.36333(13) 0.0327(4) Uani 1 1 d .
H34 H 0.8334 0.5207 0.3723 0.039 Uiso 1 1 calc R
C35 C 0.7154(2) 0.7136(2) 0.32101(12) 0.0319(4) Uani 1 1 d .
H35 H 0.7969 0.7436 0.3012 0.038 Uiso 1 1 calc R
C36 C 0.5755(2) 0.8027(2) 0.30709(11) 0.0260(4) Uani 1 1 d .
H36 H 0.5623 0.8920 0.2768 0.031 Uiso 1 1 calc R
C41 C 0.3190(2) 1.19131(19) 0.14509(9) 0.0209(3) Uani 1 1 d .
C42 C 0.3075(2) 1.3336(2) 0.12223(10) 0.0250(4) Uani 1 1 d .
H42 H 0.2164 1.4045 0.1286 0.030 Uiso 1 1 calc R
C43 C 0.4278(2) 1.3725(2) 0.09028(11) 0.0295(4) Uani 1 1 d .
H43 H 0.4183 1.4696 0.0746 0.035 Uiso 1 1 calc R
C44 C 0.5614(2) 1.2708(2) 0.08114(11) 0.0318(4) Uani 1 1 d .
H44 H 0.6431 1.2978 0.0585 0.038 Uiso 1 1 calc R
C45 C 0.5756(2) 1.1290(2) 0.10517(12) 0.0312(4) Uani 1 1 d .
H45 H 0.6677 1.0589 0.1000 0.037 Uiso 1 1 calc R
C46 C 0.4549(2) 1.0896(2) 0.13679(11) 0.0254(4) Uani 1 1 d .
H46 H 0.4651 0.9924 0.1529 0.030 Uiso 1 1 calc R
C51 C 0.0109(2) 1.27590(18) 0.14792(10) 0.0206(3) Uani 1 1 d .
C52 C -0.0034(2) 1.2921(2) 0.07141(11) 0.0265(4) Uani 1 1 d .
H52 H 0.0636 1.2266 0.0426 0.032 Uiso 1 1 calc R
C53 C -0.1142(2) 1.4026(2) 0.03705(11) 0.0292(4) Uani 1 1 d .
H53 H -0.1224 1.4122 -0.0150 0.035 Uiso 1 1 calc R
C54 C -0.2131(2) 1.4993(2) 0.07836(12) 0.0298(4) Uani 1 1 d .
H54 H -0.2881 1.5757 0.0547 0.036 Uiso 1 1 calc R
C55 C -0.2013(2) 1.4832(2) 0.15405(13) 0.0328(4) Uani 1 1 d .
H55 H -0.2694 1.5483 0.1826 0.039 Uiso 1 1 calc R
C56 C -0.0904(2) 1.3725(2) 0.18895(12) 0.0294(4) Uani 1 1 d .
H56 H -0.0836 1.3627 0.2411 0.035 Uiso 1 1 calc R

loop_
_atom_site_aniso_label
_atom_site_aniso_U_11
_atom_site_aniso_U_22
_atom_site_aniso_U_33
_atom_site_aniso_U_23
_atom_site_aniso_U_13
_atom_site_aniso_U_12
Mo1 0.01963(8) 0.01658(8) 0.01875(8) -0.00385(5) -0.00356(5) -0.00481(5)
P1 0.0183(2) 0.0166(2) 0.0187(2) -0.00184(16) -0.00374(16) -0.00691(16)
P2 0.0207(2) 0.0163(2) 0.0168(2) -0.00226(16) -0.00151(16) -0.00501(16)
O1 0.0343(9) 0.0257(8) 0.1005(16) -0.0121(9) 0.0233(10) -0.0081(7)
C1 0.0246(8) 0.0182(8) 0.0223(8) -0.0014(6) -0.0069(7) -0.0088(7)
C2 0.0253(9) 0.0202(8) 0.0263(9) -0.0005(7) -0.0067(7) -0.0090(7)
C3 0.0211(8) 0.0218(8) 0.0254(9) -0.0051(7) -0.0045(7) -0.0093(7)
C4 0.0238(9) 0.0310(10) 0.0253(9) -0.0017(8) -0.0048(7) -0.0119(8)
C5 0.0278(10) 0.0395(11) 0.0264(9) -0.0063(8) 0.0005(8) -0.0195(9)
C6 0.0231(9) 0.0254(9) 0.0402(11) -0.0135(8) 0.0050(8) -0.0132(8)
C7 0.0249(9) 0.0194(9) 0.0404(11) -0.0038(8) -0.0020(8) -0.0082(7)
C8 0.0241(9) 0.0216(9) 0.0276(9) -0.0007(7) -0.0036(7) -0.0069(7)
C9 0.0361(10) 0.0154(8) 0.0268(9) -0.0072(7) 0.0009(8) -0.0055(7)
C10 0.0304(10) 0.0304(10) 0.0379(11) -0.0167(9) 0.0011(8) -0.0137(8)
C11 0.0286(10) 0.0357(11) 0.0387(11) -0.0189(9) -0.0125(9) -0.0034(8)
C12 0.0509(13) 0.0269(10) 0.0202(9) -0.0075(8) -0.0092(9) -0.0055(9)
C13 0.0431(12) 0.0286(10) 0.0240(9) -0.0114(8) 0.0039(8) -0.0133(9)
C14 0.0257(9) 0.0290(10) 0.0353(11) -0.0166(8) 0.0032(8) -0.0064(8)
C15 0.0305(10) 0.0206(9) 0.0318(10) -0.0105(8) -0.0060(8) -0.0011(7)
C16 0.0250(9) 0.0206(8) 0.0216(8) -0.0040(7) -0.0046(7) -0.0099(7)
C17 0.0267(9) 0.0184(8) 0.0191(8) -0.0043(6) -0.0005(7) -0.0086(7)
C18 0.0330(11) 0.0329(12) 0.0615(16) -0.0203(11) 0.0179(11) -0.0188(10)
C21 0.0188(8) 0.0207(8) 0.0192(8) -0.0006(6) -0.0031(6) -0.0068(6)
C22 0.0245(9) 0.0224(8) 0.0230(8) -0.0041(7) -0.0023(7) -0.0093(7)
C23 0.0234(9) 0.0253(9) 0.0285(9) -0.0028(7) -0.0011(7) -0.0115(7)
C24 0.0241(9) 0.0307(10) 0.0239(9) -0.0006(7) -0.0003(7) -0.0107(8)
C25 0.0379(11) 0.0524(14) 0.0195(9) -0.0055(9) -0.0027(8) -0.0252(11)
C26 0.0317(10) 0.0441(12) 0.0226(9) -0.0037(8) -0.0036(8) -0.0237(9)
C31 0.0195(8) 0.0210(8) 0.0228(8) -0.0032(7) -0.0062(6) -0.0069(7)
C32 0.0257(9) 0.0218(9) 0.0406(11) 0.0019(8) -0.0080(8) -0.0101(8)
C33 0.0306(10) 0.0243(10) 0.0483(13) 0.0022(9) -0.0138(9) -0.0066(8)
C34 0.0224(9) 0.0324(11) 0.0425(12) -0.0088(9) -0.0112(8) -0.0027(8)
C35 0.0207(9) 0.0373(11) 0.0396(12) -0.0076(9) -0.0033(8) -0.0102(8)
C36 0.0234(9) 0.0267(9) 0.0285(9) -0.0020(7) -0.0029(7) -0.0093(7)
C41 0.0253(9) 0.0232(9) 0.0161(8) -0.0033(6) -0.0018(6) -0.0099(7)
C42 0.0323(10) 0.0224(9) 0.0221(9) -0.0036(7) -0.0028(7) -0.0106(8)
C43 0.0408(11) 0.0291(10) 0.0247(9) -0.0036(8) -0.0008(8) -0.0199(9)
C44 0.0361(11) 0.0414(12) 0.0266(10) -0.0102(9) 0.0063(8) -0.0241(10)
C45 0.0256(10) 0.0373(11) 0.0330(11) -0.0116(9) 0.0044(8) -0.0120(9)
C46 0.0264(9) 0.0249(9) 0.0246(9) -0.0045(7) 0.0017(7) -0.0084(7)
C51 0.0218(8) 0.0164(8) 0.0234(8) -0.0005(6) -0.0035(7) -0.0062(6)
C52 0.0286(9) 0.0238(9) 0.0258(9) -0.0035(7) -0.0051(7) -0.0054(8)
C53 0.0329(10) 0.0273(10) 0.0271(10) 0.0008(8) -0.0103(8) -0.0087(8)
C54 0.0270(9) 0.0224(9) 0.0383(11) 0.0009(8) -0.0116(8) -0.0048(8)
C55 0.0288(10) 0.0265(10) 0.0374(11) -0.0060(8) -0.0046(8) 0.0007(8)
C56 0.0298(10) 0.0264(10) 0.0268(10) -0.0042(8) -0.0031(8) -0.0014(8)

loop_
_atom_type_symbol
_atom_type_description
_atom_type_scat_dispersion_real
_atom_type_scat_dispersion_imag
_atom_type_scat_source
C C 0.0033 0.0016 'International Tables Vol C Tables 4.2.6.8 and 6.1.1.4'
H H 0.0000 0.0000 'International Tables Vol C Tables 4.2.6.8 and 6.1.1.4'
O O 0.0106 0.0060 'International Tables Vol C Tables 4.2.6.8 and 6.1.1.4'
P P 0.1023 0.0942 'International Tables Vol C Tables 4.2.6.8 and 6.1.1.4'
Mo Mo -1.6832 0.6857 'International Tables Vol C Tables 4.2.6.8 and 6.1.1.4'

loop_
_geom_angle_atom_site_label_1
_geom_angle_atom_site_label_2
_geom_angle_atom_site_label_3
_geom_angle
C1 Mo1 C13 143.19(8)
C1 Mo1 C10 86.71(7)
C13 Mo1 C10 87.30(8)
C1 Mo1 C11 87.61(7)
C13 Mo1 C11 67.00(8)
C10 Mo1 C11 36.11(8)
C1 Mo1 C15 141.00(7)
C13 Mo1 C15 66.62(8)
C10 Mo1 C15 66.77(7)
C11 Mo1 C15 86.73(7)
C1 Mo1 C12 109.42(8)
C13 Mo1 C12 36.16(8)
C10 Mo1 C12 67.10(8)
C11 Mo1 C12 35.22(8)
C15 Mo1 C12 86.81(8)
C1 Mo1 C9 107.57(7)
C13 Mo1 C9 87.25(7)
C10 Mo1 C9 35.21(8)
C11 Mo1 C9 66.96(8)
C15 Mo1 C9 36.04(7)
C12 Mo1 C9 87.00(7)
C1 Mo1 C14 172.66(7)
C13 Mo1 C14 35.15(8)
C10 Mo1 C14 86.04(7)
C11 Mo1 C14 85.86(8)
C15 Mo1 C14 35.19(7)
C12 Mo1 C14 66.52(8)
C9 Mo1 C14 66.70(7)
C1 Mo1 P1 84.47(5)
C13 Mo1 P1 128.15(6)
C10 Mo1 P1 123.32(6)
C11 Mo1 P1 158.60(6)
C15 Mo1 P1 87.00(5)
C12 Mo1 P1 163.96(6)
C9 Mo1 P1 96.59(5)
C14 Mo1 P1 100.50(6)
C1 Mo1 P2 76.73(5)
C13 Mo1 P2 92.16(5)
C10 Mo1 P2 151.42(6)
C11 Mo1 P2 118.84(6)
C15 Mo1 P2 138.20(5)
C12 Mo1 P2 96.44(6)
C9 Mo1 P2 173.33(5)
C14 Mo1 P2 109.43(5)
P1 Mo1 P2 78.558(18)
C21 P1 C31 101.17(8)
C21 P1 C16 104.57(8)
C31 P1 C16 101.87(8)
C21 P1 Mo1 116.89(6)
C31 P1 Mo1 119.51(6)
C16 P1 Mo1 110.81(6)
C51 P2 C17 103.49(9)
C51 P2 C41 101.10(8)
C17 P2 C41 101.60(8)
C51 P2 Mo1 120.12(6)
C17 P2 Mo1 108.17(6)
C41 P2 Mo1 119.83(6)
C2 C1 Mo1 178.54(16)
C1 C2 C3 176.71(19)
C4 C3 C8 118.19(17)
C4 C3 C2 121.64(17)
C8 C3 C2 120.14(17)
C5 C4 C3 120.24(19)
C5 C4 H4 119.9
C3 C4 H4 119.9
C4 C5 C6 120.87(19)
C4 C5 H5 119.6
C6 C5 H5 119.6
C5 C6 C7 119.60(18)
C5 C6 C18 120.1(2)
C7 C6 C18 120.2(2)
C8 C7 C6 119.95(19)
C8 C7 H7 120.0
C6 C7 H7 120.0
C7 C8 C3 121.08(18)
C7 C8 H8 119.5
C3 C8 H8 119.5
C10 C9 C15 127.10(19)
C10 C9 Mo1 71.53(11)
C15 C9 Mo1 71.27(10)
C10 C9 H9 114.5
C15 C9 H9 114.5
Mo1 C9 H9 114.5
C9 C10 C11 129.17(19)
C9 C10 Mo1 73.26(11)
C11 C10 Mo1 72.04(11)
C9 C10 H10 113.7
C11 C10 H10 113.7
Mo1 C10 H10 113.7
C12 C11 C10 129.01(19)
C12 C11 Mo1 72.64(12)
C10 C11 Mo1 71.84(11)
C12 C11 H11 113.6
C10 C11 H11 113.6
Mo1 C11 H11 113.6
C11 C12 C13 127.9(2)
C11 C12 Mo1 72.14(12)
C13 C12 Mo1 71.33(11)
C11 C12 H12 114.1
C13 C12 H12 114.1
Mo1 C12 H12 114.1
C14 C13 C12 129.0(2)
C14 C13 Mo1 74.66(12)
C12 C13 Mo1 72.50(12)
C14 C13 H13 114.4
C12 C13 H13 114.4
Mo1 C13 H13 114.4
C13 C14 C15 127.82(19)
C13 C14 Mo1 70.19(11)
C15 C14 Mo1 70.56(11)
C13 C14 H14 113.1
C15 C14 H14 113.1
Mo1 C14 H14 113.1
C14 C15 C9 129.65(19)
C14 C15 Mo1 74.26(11)
C9 C15 Mo1 72.69(11)
C14 C15 H15 113.8
C9 C15 H15 113.8
Mo1 C15 H15 113.8
C17 C16 P1 110.24(12)
C17 C16 H16A 109.6
P1 C16 H16A 109.6
C17 C16 H16B 109.6
P1 C16 H16B 109.6
H16A C16 H16B 108.1
C16 C17 P2 108.55(12)
C16 C17 H17A 110.0
P2 C17 H17A 110.0
C16 C17 H17B 110.0
P2 C17 H17B 110.0
H17A C17 H17B 108.4
O1 C18 C6 125.4(2)
O1 C18 H18 117.3
C6 C18 H18 117.3
C22 C21 C26 118.65(16)
C22 C21 P1 120.07(13)
C26 C21 P1 121.12(13)
C23 C22 C21 120.28(17)
C23 C22 H22 119.9
C21 C22 H22 119.9
C24 C23 C22 120.51(17)
C24 C23 H23 119.7
C22 C23 H23 119.7
C25 C24 C23 119.56(18)
C25 C24 H24 120.2
C23 C24 H24 120.2
C24 C25 C26 120.15(19)
C24 C25 H25 119.9
C26 C25 H25 119.9
C25 C26 C21 120.84(18)
C25 C26 H26 119.6
C21 C26 H26 119.6
C32 C31 C36 118.22(17)
C32 C31 P1 120.70(14)
C36 C31 P1 120.96(14)
C33 C32 C31 120.72(19)
C33 C32 H32 119.6
C31 C32 H32 119.6
C34 C33 C32 120.3(2)
C34 C33 H33 119.9
C32 C33 H33 119.9
C35 C34 C33 119.35(19)
C35 C34 H34 120.3
C33 C34 H34 120.3
C34 C35 C36 120.67(19)
C34 C35 H35 119.7
C36 C35 H35 119.7
C35 C36 C31 120.73(19)
C35 C36 H36 119.6
C31 C36 H36 119.6
C42 C41 C46 118.50(17)
C42 C41 P2 122.68(14)
C46 C41 P2 118.78(14)
C43 C42 C41 120.61(19)
C43 C42 H42 119.7
C41 C42 H42 119.7
C44 C43 C42 120.44(19)
C44 C43 H43 119.8
C42 C43 H43 119.8
C43 C44 C45 119.72(19)
C43 C44 H44 120.1
C45 C44 H44 120.1
C44 C45 C46 120.0(2)
C44 C45 H45 120.0
C46 C45 H45 120.0
C45 C46 C41 120.74(18)
C45 C46 H46 119.6
C41 C46 H46 119.6
C56 C51 C52 118.29(18)
C56 C51 P2 123.10(15)
C52 C51 P2 118.58(14)
C53 C52 C51 120.83(18)
C53 C52 H52 119.6
C51 C52 H52 119.6
C52 C53 C54 120.30(19)
C52 C53 H53 119.8
C54 C53 H53 119.8
C55 C54 C53 119.37(19)
C55 C54 H54 120.3
C53 C54 H54 120.3
C54 C55 C56 120.64(19)
C54 C55 H55 119.7
C56 C55 H55 119.7
C55 C56 C51 120.54(19)
C55 C56 H56 119.7
C51 C56 H56 119.7

loop_
_geom_bond_atom_site_label_1
_geom_bond_atom_site_label_2
_geom_bond_distance
Mo1 C1 2.1094(19)
Mo1 C13 2.289(2)
Mo1 C10 2.2955(19)
Mo1 C11 2.298(2)
Mo1 C15 2.2991(19)
Mo1 C12 2.3046(19)
Mo1 C9 2.3177(18)
Mo1 C14 2.347(2)
Mo1 P1 2.4767(5)
Mo1 P2 2.4772(5)
P1 C21 1.8323(18)
P1 C31 1.8400(19)
P1 C16 1.8518(18)
P2 C51 1.8248(19)
P2 C17 1.8409(18)
P2 C41 1.8413(18)
O1 C18 1.216(3)
C1 C2 1.212(3)
C2 C3 1.426(3)
C3 C4 1.412(3)
C3 C8 1.412(3)
C4 C5 1.384(3)
C4 H4 0.9500
C5 C6 1.388(3)
C5 H5 0.9500
C6 C7 1.403(3)
C6 C18 1.467(3)
C7 C8 1.377(3)
C7 H7 0.9500
C8 H8 0.9500
C9 C10 1.395(3)
C9 C15 1.428(3)
C9 H9 1.0000
C10 C11 1.424(3)
C10 H10 1.0000
C11 C12 1.393(3)
C11 H11 1.0000
C12 C13 1.426(3)
C12 H12 1.0000
C13 C14 1.401(3)
C13 H13 1.0000
C14 C15 1.405(3)
C14 H14 1.0000
C15 H15 1.0000
C16 C17 1.519(3)
C16 H16A 0.9900
C16 H16B 0.9900
C17 H17A 0.9900
C17 H17B 0.9900
C18 H18 0.9500
C21 C22 1.392(2)
C21 C26 1.392(3)
C22 C23 1.389(3)
C22 H22 0.9500
C23 C24 1.383(3)
C23 H23 0.9500
C24 C25 1.382(3)
C24 H24 0.9500
C25 C26 1.385(3)
C25 H25 0.9500
C26 H26 0.9500
C31 C32 1.397(3)
C31 C36 1.396(3)
C32 C33 1.393(3)
C32 H32 0.9500
C33 C34 1.387(3)
C33 H33 0.9500
C34 C35 1.381(3)
C34 H34 0.9500
C35 C36 1.388(3)
C35 H35 0.9500
C36 H36 0.9500
C41 C42 1.395(3)
C41 C46 1.395(3)
C42 C43 1.387(3)
C42 H42 0.9500
C43 C44 1.381(3)
C43 H43 0.9500
C44 C45 1.388(3)
C44 H44 0.9500
C45 C46 1.390(3)
C45 H45 0.9500
C46 H46 0.9500
C51 C56 1.395(3)
C51 C52 1.399(3)
C52 C53 1.388(3)
C52 H52 0.9500
C53 C54 1.389(3)
C53 H53 0.9500
C54 C55 1.380(3)
C54 H54 0.9500
C55 C56 1.393(3)
C55 H55 0.9500
C56 H56 0.9500
